data_7011219
loop_
_publ_author_name
'Hai-Bin Song'
'Zheng-Zhi Zhang'
'Thomas C. W. Mak'

_publ_section_title
;
 Synthesis and structural study of late transition metal complexes of
 N-[(diphenylphosphino)methyl]-2-pyridinamine and
 N-cyclohexyl-N-[(diphenylphosphino)methyl]-2-pyridinamine
;
_journal_issue 7
_journal_name_full 'J. Chem. Soc., Dalton Trans.'
_journal_page_first 1336
_journal_page_last 1343
_journal_paper_doi 10.1039/b109191n
_journal_year 2002
_chemical_formula_sum 'C48 H54 Cl Cu N4 O4 P2'
_chemical_formula_weight 911.88
_chemical_name_systematic
; 
? 
;
_space_group_IT_number 14
_symmetry_cell_setting monoclinic
_symmetry_space_group_name_Hall '-P 2ybc'
_symmetry_space_group_name_H-M 'P 1 21/c 1'
_atom_sites_solution_hydrogens geom
_atom_sites_solution_primary direct
_atom_sites_solution_secondary difmap
_audit_creation_method SHELXL-97
_cell_angle_alpha 90.00
_cell_angle_beta 90.7230(10)
_cell_angle_gamma 90.00
_cell_formula_units_Z 4
_cell_length_a 15.0567(8)
_cell_length_b 11.0961(6)
_cell_length_c 26.8423(13)
_cell_measurement_temperature 293(2)
_cell_volume 4484.2(4)
_computing_structure_refinement 'SHELXL-97 (Sheldrick, 1997)'
_computing_structure_solution 'SHELXS-97 (Sheldrick, 1990)'
_diffrn_ambient_temperature 293(2)
_diffrn_measured_fraction_theta_full 0.996
_diffrn_measured_fraction_theta_max 0.996
_diffrn_radiation_monochromator graphite
_diffrn_radiation_source 'fine-focus sealed tube'
_diffrn_radiation_type MoK\a
_diffrn_radiation_wavelength 0.71073
_diffrn_reflns_av_R_equivalents 0.0573
_diffrn_reflns_av_sigmaI/netI 0.0684
_diffrn_reflns_limit_h_max 19
_diffrn_reflns_limit_h_min -16
_diffrn_reflns_limit_k_max 14
_diffrn_reflns_limit_k_min -14
_diffrn_reflns_limit_l_max 35
_diffrn_reflns_limit_l_min -33
_diffrn_reflns_number 29874
_diffrn_reflns_theta_full 28.00
_diffrn_reflns_theta_max 28.00
_diffrn_reflns_theta_min 1.35
_exptl_absorpt_coefficient_mu 0.667
_exptl_absorpt_correction_T_max 1.000000
_exptl_absorpt_correction_T_min 0.532186
_exptl_absorpt_correction_type SADABS
_exptl_crystal_colour colorless
_exptl_crystal_density_diffrn 1.351
_exptl_crystal_density_method 'not measured'
_exptl_crystal_description block
_exptl_crystal_F_000 1912
_exptl_crystal_size_max 0.42
_exptl_crystal_size_mid 0.38
_exptl_crystal_size_min 0.20
_refine_diff_density_max 0.803
_refine_diff_density_min -0.309
_refine_diff_density_rms 0.064
_refine_ls_extinction_method none
_refine_ls_goodness_of_fit_ref 0.913
_refine_ls_hydrogen_treatment mixed
_refine_ls_matrix_type full
_refine_ls_number_parameters 541
_refine_ls_number_reflns 10772
_refine_ls_number_restraints 0
_refine_ls_restrained_S_all 0.913
_refine_ls_R_factor_all 0.0919
_refine_ls_R_factor_gt 0.0485
_refine_ls_shift/su_max 0.001
_refine_ls_shift/su_mean 0.000
_refine_ls_structure_factor_coef Fsqd
_refine_ls_weighting_details 'calc w=1/[\s^2^(Fo^2^)+(0.0644P)^2^+0.0000P] where P=(Fo^2^+2Fc^2^)/3'
_refine_ls_weighting_scheme calc
_refine_ls_wR_factor_gt 0.1112
_refine_ls_wR_factor_ref 0.1286
_reflns_number_gt 6253
_reflns_number_total 10772
_reflns_threshold_expression >2sigma(I)
_cod_data_source_file b109191n.txt
_cod_data_source_block compd9
_cod_depositor_comments
;
The following automatic conversions were performed:
'_symmetry_cell_setting' value 'Monoclinic' changed to 'monoclinic'
according to '/home/saulius/struct/CIF-dictionaries/cif_core.dic'
dictionary named 'cif_core.dic' version 2.4.1 from 2010-06-29.

Automatic conversion script
Id: cif_fix_enum 1527 2010-12-29 10:47:43Z saulius 
;
_cod_original_sg_symbol_H-M P21/c
_cod_database_code 7011219

loop_
_symmetry_equiv_pos_as_xyz
'x, y, z'
'-x, y+1/2, -z+1/2'
'-x, -y, -z'
'x, -y-1/2, z-1/2'

loop_
_atom_site_label
_atom_site_type_symbol
_atom_site_fract_x
_atom_site_fract_y
_atom_site_fract_z
_atom_site_U_iso_or_equiv
_atom_site_adp_type
_atom_site_occupancy
_atom_site_symmetry_multiplicity
_atom_site_calc_flag
_atom_site_refinement_flags
_atom_site_disorder_assembly
_atom_site_disorder_group
Cu1 Cu 0.21597(2) 0.04532(3) 0.107376(11) 0.04053(11) Uani 1 1 d . . .
P1 P 0.24663(5) 0.20841(6) 0.06234(2) 0.03816(17) Uani 1 1 d . . .
P2 P 0.25321(5) -0.01248(6) 0.18355(2) 0.03621(17) Uani 1 1 d . . .
N1 N 0.20748(16) -0.0721(2) 0.04582(8) 0.0445(6) Uani 1 1 d . . .
N2 N 0.29521(15) 0.0406(2) -0.00818(8) 0.0443(5) Uani 1 1 d . . .
N3 N 0.07489(14) 0.0627(2) 0.12338(8) 0.0439(6) Uani 1 1 d . . .
N4 N 0.10322(14) 0.1347(2) 0.20366(7) 0.0395(5) Uani 1 1 d . . .
C1 C 0.15830(18) 0.3195(2) 0.06886(11) 0.0445(7) Uani 1 1 d . . .
C2 C 0.0874(2) 0.3336(3) 0.03718(14) 0.0667(9) Uani 1 1 d . . .
H2A H 0.0859 0.2937 0.0067 0.080 Uiso 1 1 calc R . .
C3 C 0.0162(2) 0.4096(4) 0.05100(18) 0.0833(12) Uani 1 1 d . . .
H3A H -0.0333 0.4170 0.0302 0.100 Uiso 1 1 calc R . .
C4 C 0.0202(3) 0.4714(4) 0.09445(18) 0.0825(12) Uani 1 1 d . . .
H4A H -0.0266 0.5218 0.1030 0.099 Uiso 1 1 calc R . .
C5 C 0.0914(3) 0.4608(3) 0.12566(16) 0.0793(11) Uani 1 1 d . . .
H5A H 0.0943 0.5053 0.1550 0.095 Uiso 1 1 calc R . .
C6 C 0.1592(2) 0.3838(3) 0.11351(12) 0.0631(9) Uani 1 1 d . . .
H6A H 0.2068 0.3743 0.1356 0.076 Uiso 1 1 calc R . .
C7 C 0.34604(18) 0.3014(2) 0.06407(10) 0.0422(6) Uani 1 1 d . . .
C8 C 0.3460(2) 0.4163(3) 0.04349(12) 0.0580(8) Uani 1 1 d . . .
H8A H 0.2957 0.4447 0.0268 0.070 Uiso 1 1 calc R . .
C9 C 0.4207(3) 0.4886(3) 0.04770(16) 0.0783(11) Uani 1 1 d . . .
H9A H 0.4203 0.5655 0.0339 0.094 Uiso 1 1 calc R . .
C10 C 0.4955(3) 0.4470(4) 0.07222(16) 0.0824(12) Uani 1 1 d . . .
H10A H 0.5453 0.4961 0.0753 0.099 Uiso 1 1 calc R . .
C11 C 0.4966(2) 0.3337(4) 0.09204(13) 0.0740(10) Uani 1 1 d . . .
H11A H 0.5473 0.3055 0.1083 0.089 Uiso 1 1 calc R . .
C12 C 0.42199(19) 0.2604(3) 0.08790(11) 0.0557(8) Uani 1 1 d . . .
H12A H 0.4233 0.1831 0.1013 0.067 Uiso 1 1 calc R . .
C13 C 0.23863(18) 0.1469(2) -0.00185(9) 0.0436(7) Uani 1 1 d . . .
H13A H 0.1774 0.1253 -0.0092 0.052 Uiso 1 1 calc R . .
H13B H 0.2561 0.2086 -0.0254 0.052 Uiso 1 1 calc R . .
C14 C 0.26304(18) -0.0703(2) 0.00656(9) 0.0417(6) Uani 1 1 d . . .
C15 C 0.2845(2) -0.1785(3) -0.01752(11) 0.0570(8) Uani 1 1 d . . .
H15A H 0.3240 -0.1777 -0.0439 0.068 Uiso 1 1 calc R . .
C16 C 0.2477(3) -0.2852(3) -0.00263(12) 0.0675(10) Uani 1 1 d . . .
H16A H 0.2624 -0.3567 -0.0186 0.081 Uiso 1 1 calc R . .
C17 C 0.1888(3) -0.2859(3) 0.03616(12) 0.0673(10) Uani 1 1 d . . .
H17A H 0.1619 -0.3569 0.0465 0.081 Uiso 1 1 calc R . .
C18 C 0.1716(2) -0.1794(3) 0.05865(11) 0.0571(8) Uani 1 1 d . . .
H18A H 0.1320 -0.1800 0.0850 0.068 Uiso 1 1 calc R . .
C19 C 0.36564(19) 0.0451(3) -0.04594(10) 0.0496(7) Uani 1 1 d . . .
H19A H 0.3992 -0.0302 -0.0425 0.060 Uiso 1 1 calc R . .
C20 C 0.3296(2) 0.0473(3) -0.09913(11) 0.0627(9) Uani 1 1 d . . .
H20A H 0.2966 0.1213 -0.1047 0.075 Uiso 1 1 calc R . .
H20B H 0.2892 -0.0199 -0.1041 0.075 Uiso 1 1 calc R . .
C21 C 0.4049(3) 0.0391(4) -0.13637(13) 0.0852(12) Uani 1 1 d . . .
H21A H 0.4327 -0.0396 -0.1337 0.102 Uiso 1 1 calc R . .
H21B H 0.3808 0.0472 -0.1699 0.102 Uiso 1 1 calc R . .
C22 C 0.4738(3) 0.1348(4) -0.12763(13) 0.0877(13) Uani 1 1 d . . .
H22A H 0.4483 0.2130 -0.1353 0.105 Uiso 1 1 calc R . .
H22B H 0.5231 0.1216 -0.1499 0.105 Uiso 1 1 calc R . .
C23 C 0.5081(2) 0.1347(4) -0.07405(13) 0.0784(11) Uani 1 1 d . . .
H23A H 0.5491 0.2013 -0.0693 0.094 Uiso 1 1 calc R . .
H23B H 0.5401 0.0604 -0.0675 0.094 Uiso 1 1 calc R . .
C24 C 0.4319(2) 0.1464(3) -0.03745(12) 0.0651(9) Uani 1 1 d . . .
H24A H 0.4550 0.1429 -0.0036 0.078 Uiso 1 1 calc R . .
H24B H 0.4026 0.2235 -0.0421 0.078 Uiso 1 1 calc R . .
C25 C 0.26634(17) -0.1716(2) 0.20005(10) 0.0413(6) Uani 1 1 d . . .
C26 C 0.29441(18) -0.2505(3) 0.16364(11) 0.0503(7) Uani 1 1 d . . .
H26A H 0.3074 -0.2215 0.1320 0.060 Uiso 1 1 calc R . .
C27 C 0.3033(2) -0.3724(3) 0.17380(14) 0.0659(9) Uani 1 1 d . . .
H27A H 0.3228 -0.4249 0.1492 0.079 Uiso 1 1 calc R . .
C28 C 0.2832(2) -0.4157(3) 0.22045(16) 0.0730(10) Uani 1 1 d . . .
H28A H 0.2886 -0.4976 0.2272 0.088 Uiso 1 1 calc R . .
C29 C 0.2550(2) -0.3385(3) 0.25696(14) 0.0702(10) Uani 1 1 d . . .
H29A H 0.2418 -0.3680 0.2884 0.084 Uiso 1 1 calc R . .
C30 C 0.24654(19) -0.2174(3) 0.24688(11) 0.0543(8) Uani 1 1 d . . .
H30A H 0.2273 -0.1654 0.2717 0.065 Uiso 1 1 calc R . .
C31 C 0.34423(17) 0.0644(2) 0.21627(10) 0.0414(6) Uani 1 1 d . . .
C32 C 0.3947(2) 0.0139(3) 0.25370(13) 0.0662(10) Uani 1 1 d . . .
H32A H 0.3823 -0.0639 0.2645 0.079 Uiso 1 1 calc R . .
C33 C 0.4637(2) 0.0777(4) 0.27542(15) 0.0827(12) Uani 1 1 d . . .
H33A H 0.4968 0.0427 0.3010 0.099 Uiso 1 1 calc R . .
C34 C 0.4840(2) 0.1915(4) 0.25990(13) 0.0684(10) Uani 1 1 d . . .
H34A H 0.5321 0.2326 0.2738 0.082 Uiso 1 1 calc R . .
C35 C 0.4329(3) 0.2433(3) 0.22403(14) 0.0762(11) Uani 1 1 d . . .
H35A H 0.4447 0.3219 0.2141 0.091 Uiso 1 1 calc R . .
C36 C 0.3630(2) 0.1805(3) 0.20189(12) 0.0614(9) Uani 1 1 d . . .
H36A H 0.3287 0.2172 0.1772 0.074 Uiso 1 1 calc R . .
C37 C 0.15102(17) 0.0248(2) 0.21859(10) 0.0396(6) Uani 1 1 d . . .
H37A H 0.1103 -0.0427 0.2155 0.047 Uiso 1 1 calc R . .
H37B H 0.1671 0.0320 0.2536 0.047 Uiso 1 1 calc R . .
C38 C 0.04726(17) 0.1290(2) 0.16232(10) 0.0406(6) Uani 1 1 d . . .
C39 C -0.03484(19) 0.1886(3) 0.15992(11) 0.0555(8) Uani 1 1 d . . .
H39A H -0.0537 0.2345 0.1868 0.067 Uiso 1 1 calc R . .
C40 C -0.0872(2) 0.1792(3) 0.11797(13) 0.0648(9) Uani 1 1 d . . .
H40A H -0.1410 0.2202 0.1159 0.078 Uiso 1 1 calc R . .
C41 C -0.0600(2) 0.1092(3) 0.07914(12) 0.0602(9) Uani 1 1 d . . .
H41A H -0.0954 0.0998 0.0508 0.072 Uiso 1 1 calc R . .
C42 C 0.0205(2) 0.0538(3) 0.08326(11) 0.0538(8) Uani 1 1 d . . .
H42A H 0.0391 0.0068 0.0567 0.065 Uiso 1 1 calc R . .
C43 C 0.08407(18) 0.2200(2) 0.24438(10) 0.0443(7) Uani 1 1 d . . .
H43A H 0.0514 0.2874 0.2294 0.053 Uiso 1 1 calc R . .
C44 C 0.0244(2) 0.1669(3) 0.28429(11) 0.0555(8) Uani 1 1 d . . .
H44A H -0.0319 0.1435 0.2693 0.067 Uiso 1 1 calc R . .
H44B H 0.0522 0.0952 0.2981 0.067 Uiso 1 1 calc R . .
C45 C 0.0078(3) 0.2567(4) 0.32600(14) 0.0866(13) Uani 1 1 d . . .
H45A H -0.0241 0.2170 0.3525 0.104 Uiso 1 1 calc R . .
H45B H -0.0291 0.3218 0.3134 0.104 Uiso 1 1 calc R . .
C46 C 0.0942(3) 0.3087(4) 0.34695(14) 0.0892(13) Uani 1 1 d . . .
H46A H 0.0809 0.3693 0.3718 0.107 Uiso 1 1 calc R . .
H46B H 0.1283 0.2452 0.3630 0.107 Uiso 1 1 calc R . .
C47 C 0.1481(3) 0.3645(3) 0.30620(13) 0.0808(11) Uani 1 1 d . . .
H47A H 0.2031 0.3961 0.3202 0.097 Uiso 1 1 calc R . .
H47B H 0.1154 0.4309 0.2914 0.097 Uiso 1 1 calc R . .
C48 C 0.1690(2) 0.2719(3) 0.26634(11) 0.0579(8) Uani 1 1 d . . .
H48A H 0.2031 0.3096 0.2402 0.069 Uiso 1 1 calc R . .
H48B H 0.2046 0.2076 0.2807 0.069 Uiso 1 1 calc R . .
Cl1 Cl 0.24822(6) 0.00789(9) 0.38246(3) 0.0711(3) Uani 1 1 d . . .
O1 O 0.1840(2) -0.0040(3) 0.34453(11) 0.1106(11) Uani 1 1 d . . .
O2 O 0.2941(2) -0.1033(3) 0.38683(12) 0.1184(11) Uani 1 1 d . . .
O3 O 0.2048(2) 0.0340(3) 0.42706(11) 0.1174(11) Uani 1 1 d . . .
O4 O 0.3072(3) 0.1006(4) 0.37122(19) 0.1774(19) Uani 1 1 d . . .

loop_
_atom_site_aniso_label
_atom_site_aniso_U_11
_atom_site_aniso_U_22
_atom_site_aniso_U_33
_atom_site_aniso_U_23
_atom_site_aniso_U_13
_atom_site_aniso_U_12
Cu1 0.0456(2) 0.0435(2) 0.03241(17) 0.00239(14) -0.00262(14) -0.00845(15)
P1 0.0397(4) 0.0372(4) 0.0376(4) 0.0016(3) 0.0002(3) -0.0026(3)
P2 0.0364(4) 0.0382(4) 0.0339(3) 0.0011(3) -0.0033(3) -0.0029(3)
N1 0.0552(15) 0.0429(14) 0.0354(12) -0.0025(10) -0.0024(11) -0.0132(11)
N2 0.0510(14) 0.0454(14) 0.0366(12) 0.0008(10) 0.0058(10) -0.0008(11)
N3 0.0367(13) 0.0523(15) 0.0423(12) 0.0047(11) -0.0071(10) -0.0074(10)
N4 0.0370(12) 0.0422(13) 0.0391(12) 0.0026(10) -0.0062(10) 0.0047(10)
C1 0.0373(15) 0.0394(16) 0.0569(17) 0.0086(13) 0.0057(13) -0.0017(12)
C2 0.055(2) 0.059(2) 0.086(2) -0.0006(18) -0.0103(19) 0.0028(17)
C3 0.052(2) 0.074(3) 0.123(4) 0.014(3) -0.018(2) -0.0013(19)
C4 0.062(3) 0.064(3) 0.122(4) -0.001(2) 0.022(3) 0.0042(19)
C5 0.079(3) 0.073(3) 0.086(3) -0.004(2) 0.023(2) 0.013(2)
C6 0.067(2) 0.059(2) 0.064(2) -0.0032(17) 0.0086(17) 0.0127(17)
C7 0.0406(15) 0.0423(16) 0.0438(14) -0.0009(12) 0.0050(12) -0.0041(12)
C8 0.0512(19) 0.0529(19) 0.070(2) 0.0080(16) 0.0018(16) -0.0091(15)
C9 0.072(3) 0.058(2) 0.105(3) 0.010(2) 0.012(2) -0.0204(19)
C10 0.061(2) 0.090(3) 0.097(3) -0.006(2) 0.005(2) -0.034(2)
C11 0.0432(19) 0.101(3) 0.078(2) 0.002(2) -0.0095(17) -0.0134(19)
C12 0.0471(18) 0.059(2) 0.0606(19) 0.0008(16) -0.0031(15) -0.0027(15)
C13 0.0475(16) 0.0459(17) 0.0372(14) 0.0079(12) -0.0010(12) -0.0033(13)
C14 0.0453(16) 0.0446(17) 0.0350(14) -0.0035(12) -0.0084(12) -0.0007(12)
C15 0.068(2) 0.057(2) 0.0461(17) -0.0067(15) -0.0010(15) 0.0088(16)
C16 0.099(3) 0.0422(19) 0.061(2) -0.0069(16) -0.013(2) 0.0039(18)
C17 0.099(3) 0.046(2) 0.057(2) 0.0026(16) -0.017(2) -0.0203(18)
C18 0.074(2) 0.0509(19) 0.0460(16) 0.0003(15) -0.0026(15) -0.0187(16)
C19 0.0467(17) 0.062(2) 0.0401(15) -0.0008(14) 0.0056(13) -0.0024(15)
C20 0.058(2) 0.089(3) 0.0414(16) -0.0016(16) 0.0018(15) -0.0023(18)
C21 0.081(3) 0.132(4) 0.0420(19) -0.007(2) 0.0100(18) 0.001(3)
C22 0.080(3) 0.122(4) 0.062(2) 0.015(2) 0.027(2) -0.001(3)
C23 0.060(2) 0.104(3) 0.071(2) -0.005(2) 0.0203(18) -0.015(2)
C24 0.059(2) 0.083(3) 0.0535(18) -0.0030(17) 0.0093(16) -0.0094(18)
C25 0.0371(15) 0.0423(16) 0.0445(15) 0.0013(12) -0.0048(12) -0.0007(12)
C26 0.0482(17) 0.0500(18) 0.0525(17) -0.0080(14) -0.0067(14) -0.0021(14)
C27 0.063(2) 0.049(2) 0.086(3) -0.0172(19) -0.0094(19) 0.0029(16)
C28 0.064(2) 0.045(2) 0.109(3) 0.009(2) -0.006(2) -0.0020(17)
C29 0.070(2) 0.059(2) 0.082(2) 0.028(2) 0.011(2) 0.0043(18)
C30 0.0553(19) 0.0508(19) 0.0569(18) 0.0081(15) 0.0066(15) 0.0070(14)
C31 0.0357(14) 0.0492(18) 0.0393(14) -0.0049(12) -0.0006(12) -0.0026(12)
C32 0.061(2) 0.056(2) 0.080(2) 0.0043(17) -0.0300(19) -0.0058(16)
C33 0.069(2) 0.084(3) 0.094(3) -0.002(2) -0.044(2) -0.004(2)
C34 0.050(2) 0.082(3) 0.072(2) -0.020(2) -0.0140(17) -0.0134(18)
C35 0.081(3) 0.069(2) 0.079(2) 0.001(2) -0.012(2) -0.031(2)
C36 0.062(2) 0.063(2) 0.0587(19) 0.0101(16) -0.0157(16) -0.0183(17)
C37 0.0387(15) 0.0422(16) 0.0377(14) 0.0028(12) -0.0045(11) -0.0010(12)
C38 0.0376(15) 0.0399(16) 0.0444(15) 0.0116(13) -0.0036(12) -0.0069(12)
C39 0.0440(17) 0.067(2) 0.0554(18) 0.0070(15) -0.0059(15) 0.0047(15)
C40 0.0403(18) 0.075(2) 0.078(2) 0.019(2) -0.0151(17) 0.0025(16)
C41 0.0442(18) 0.080(2) 0.0561(19) 0.0177(18) -0.0195(15) -0.0122(16)
C42 0.0459(18) 0.070(2) 0.0451(16) 0.0046(15) -0.0119(14) -0.0151(15)
C43 0.0476(17) 0.0398(16) 0.0453(15) 0.0044(12) -0.0049(13) 0.0078(13)
C44 0.0567(19) 0.0546(19) 0.0555(18) 0.0040(15) 0.0046(15) 0.0139(15)
C45 0.107(3) 0.080(3) 0.074(2) 0.006(2) 0.027(2) 0.051(2)
C46 0.133(4) 0.074(3) 0.061(2) -0.028(2) -0.007(2) 0.036(3)
C47 0.117(3) 0.055(2) 0.071(2) -0.0112(19) -0.023(2) 0.003(2)
C48 0.069(2) 0.0494(19) 0.0555(18) -0.0032(15) -0.0075(16) -0.0098(16)
Cl1 0.0517(5) 0.0972(7) 0.0644(5) 0.0260(5) -0.0001(4) 0.0095(5)
O1 0.104(2) 0.149(3) 0.0776(19) -0.0021(18) -0.0304(17) 0.044(2)
O2 0.094(2) 0.140(3) 0.120(2) 0.033(2) -0.0016(19) 0.057(2)
O3 0.132(3) 0.154(3) 0.0666(18) -0.0009(18) 0.0034(18) 0.027(2)
O4 0.125(3) 0.161(4) 0.247(5) 0.060(4) 0.039(3) -0.048(3)

loop_
_atom_type_symbol
_atom_type_description
_atom_type_scat_dispersion_real
_atom_type_scat_dispersion_imag
_atom_type_scat_source
C C 0.0033 0.0016 'International Tables Vol C Tables 4.2.6.8 and 6.1.1.4'
H H 0.0000 0.0000 'International Tables Vol C Tables 4.2.6.8 and 6.1.1.4'
N N 0.0061 0.0033 'International Tables Vol C Tables 4.2.6.8 and 6.1.1.4'
O O 0.0106 0.0060 'International Tables Vol C Tables 4.2.6.8 and 6.1.1.4'
P P 0.1023 0.0942 'International Tables Vol C Tables 4.2.6.8 and 6.1.1.4'
Cl Cl 0.1484 0.1585 'International Tables Vol C Tables 4.2.6.8 and 6.1.1.4'
Cu Cu 0.3201 1.2651 'International Tables Vol C Tables 4.2.6.8 and 6.1.1.4'

loop_
_geom_angle_atom_site_label_1
_geom_angle_atom_site_label_2
_geom_angle_atom_site_label_3
_geom_angle
_geom_angle_site_symmetry_1
_geom_angle_site_symmetry_3
_geom_angle_publ_flag
N1 Cu1 N3 99.18(9) . . ?
N1 Cu1 P2 123.96(7) . . ?
N3 Cu1 P2 94.58(6) . . ?
N1 Cu1 P1 95.04(6) . . ?
N3 Cu1 P1 104.13(6) . . ?
P2 Cu1 P1 133.34(3) . . ?
C7 P1 C1 102.44(13) . . ?
C7 P1 C13 106.03(12) . . ?
C1 P1 C13 107.39(13) . . ?
C7 P1 Cu1 128.55(9) . . ?
C1 P1 Cu1 109.91(9) . . ?
C13 P1 Cu1 101.16(9) . . ?
C31 P2 C25 104.82(12) . . ?
C31 P2 C37 105.86(12) . . ?
C25 P2 C37 100.34(12) . . ?
C31 P2 Cu1 119.26(9) . . ?
C25 P2 Cu1 121.97(9) . . ?
C37 P2 Cu1 101.63(8) . . ?
C14 N1 C18 117.6(2) . . ?
C14 N1 Cu1 124.70(17) . . ?
C18 N1 Cu1 111.41(18) . . ?
C14 N2 C13 118.5(2) . . ?
C14 N2 C19 118.9(2) . . ?
C13 N2 C19 118.4(2) . . ?
C42 N3 C38 118.0(2) . . ?
C42 N3 Cu1 114.81(19) . . ?
C38 N3 Cu1 120.77(17) . . ?
C38 N4 C37 118.1(2) . . ?
C38 N4 C43 119.9(2) . . ?
C37 N4 C43 115.46(19) . . ?
C2 C1 C6 118.4(3) . . ?
C2 C1 P1 125.7(2) . . ?
C6 C1 P1 115.4(2) . . ?
C1 C2 C3 119.6(3) . . ?
C4 C3 C2 120.1(4) . . ?
C3 C4 C5 120.9(4) . . ?
C4 C5 C6 119.4(4) . . ?
C5 C6 C1 121.5(3) . . ?
C12 C7 C8 118.9(3) . . ?
C12 C7 P1 120.1(2) . . ?
C8 C7 P1 121.0(2) . . ?
C9 C8 C7 120.2(3) . . ?
C10 C9 C8 120.2(4) . . ?
C11 C10 C9 120.0(3) . . ?
C10 C11 C12 120.2(3) . . ?
C7 C12 C11 120.5(3) . . ?
N2 C13 P1 111.86(17) . . ?
N1 C14 N2 117.3(2) . . ?
N1 C14 C15 119.6(3) . . ?
N2 C14 C15 123.1(3) . . ?
C16 C15 C14 120.6(3) . . ?
C15 C16 C17 119.5(3) . . ?
C18 C17 C16 117.5(3) . . ?
C17 C18 N1 125.1(3) . . ?
N2 C19 C24 113.4(2) . . ?
N2 C19 C20 113.2(2) . . ?
C24 C19 C20 110.8(3) . . ?
C19 C20 C21 110.8(3) . . ?
C22 C21 C20 112.0(3) . . ?
C21 C22 C23 111.9(3) . . ?
C22 C23 C24 111.1(3) . . ?
C19 C24 C23 109.8(3) . . ?
C26 C25 C30 118.6(3) . . ?
C26 C25 P2 118.2(2) . . ?
C30 C25 P2 123.2(2) . . ?
C25 C26 C27 120.6(3) . . ?
C28 C27 C26 119.8(3) . . ?
C29 C28 C27 120.3(3) . . ?
C28 C29 C30 119.8(3) . . ?
C29 C30 C25 120.9(3) . . ?
C32 C31 C36 118.3(3) . . ?
C32 C31 P2 124.4(2) . . ?
C36 C31 P2 117.2(2) . . ?
C31 C32 C33 120.4(3) . . ?
C34 C33 C32 121.0(3) . . ?
C35 C34 C33 118.9(3) . . ?
C34 C35 C36 120.7(3) . . ?
C31 C36 C35 120.5(3) . . ?
N4 C37 P2 116.88(18) . . ?
N3 C38 N4 117.0(2) . . ?
N3 C38 C39 120.1(2) . . ?
N4 C38 C39 122.8(3) . . ?
C40 C39 C38 120.0(3) . . ?
C41 C40 C39 119.7(3) . . ?
C42 C41 C40 118.0(3) . . ?
N3 C42 C41 124.2(3) . . ?
N4 C43 C48 111.1(2) . . ?
N4 C43 C44 113.2(2) . . ?
C48 C43 C44 112.0(2) . . ?
C45 C44 C43 111.6(3) . . ?
C44 C45 C46 111.8(3) . . ?
C47 C46 C45 110.7(3) . . ?
C46 C47 C48 110.7(3) . . ?
C43 C48 C47 110.5(3) . . ?
O4 Cl1 O1 110.3(3) . . ?
O4 Cl1 O3 109.7(3) . . ?
O1 Cl1 O3 108.4(2) . . ?
O4 Cl1 O2 110.4(3) . . ?
O1 Cl1 O2 108.0(2) . . ?
O3 Cl1 O2 109.95(19) . . ?

loop_
_geom_bond_atom_site_label_1
_geom_bond_atom_site_label_2
_geom_bond_distance
_geom_bond_site_symmetry_2
_geom_bond_publ_flag
Cu1 N1 2.107(2) . ?
Cu1 N3 2.181(2) . ?
Cu1 P2 2.2086(7) . ?
Cu1 P1 2.2279(7) . ?
P1 C7 1.818(3) . ?
P1 C1 1.823(3) . ?
P1 C13 1.856(3) . ?
P2 C31 1.829(3) . ?
P2 C25 1.830(3) . ?
P2 C37 1.860(3) . ?
N1 C14 1.354(3) . ?
N1 C18 1.354(3) . ?
N2 C14 1.382(3) . ?
N2 C13 1.466(3) . ?
N2 C19 1.477(3) . ?
N3 C42 1.348(3) . ?
N3 C38 1.349(3) . ?
N4 C38 1.386(3) . ?
N4 C37 1.469(3) . ?
N4 C43 1.477(3) . ?
C1 C2 1.365(4) . ?
C1 C6 1.395(4) . ?
C2 C3 1.417(5) . ?
C3 C4 1.354(5) . ?
C4 C5 1.357(5) . ?
C5 C6 1.374(5) . ?
C7 C12 1.380(4) . ?
C7 C8 1.389(4) . ?
C8 C9 1.385(4) . ?
C9 C10 1.377(5) . ?
C10 C11 1.365(5) . ?
C11 C12 1.390(4) . ?
C14 C15 1.403(4) . ?
C15 C16 1.369(4) . ?
C16 C17 1.376(5) . ?
C17 C18 1.353(4) . ?
C19 C24 1.519(4) . ?
C19 C20 1.521(4) . ?
C20 C21 1.524(5) . ?
C21 C22 1.501(5) . ?
C22 C23 1.522(5) . ?
C23 C24 1.525(4) . ?
C25 C26 1.383(4) . ?
C25 C30 1.392(4) . ?
C26 C27 1.387(4) . ?
C27 C28 1.378(5) . ?
C28 C29 1.372(5) . ?
C29 C30 1.377(4) . ?
C31 C32 1.372(4) . ?
C31 C36 1.375(4) . ?
C32 C33 1.380(4) . ?
C33 C34 1.365(5) . ?
C34 C35 1.353(5) . ?
C35 C36 1.390(4) . ?
C38 C39 1.403(4) . ?
C39 C40 1.371(4) . ?
C40 C41 1.367(5) . ?
C41 C42 1.363(4) . ?
C43 C48 1.515(4) . ?
C43 C44 1.525(4) . ?
C44 C45 1.522(4) . ?
C45 C46 1.524(6) . ?
C46 C47 1.504(5) . ?
C47 C48 1.518(4) . ?
Cl1 O4 1.395(4) . ?
Cl1 O1 1.401(3) . ?
Cl1 O3 1.402(3) . ?
Cl1 O2 1.418(3) . ?
